data_4516263
loop_
_publ_author_name
'White, Nicholas G.'
'Carta, Veronica'
'MacLachlan, Mark J.'

_publ_section_title
;
 Layered 2D Sheetlike Supramolecular Polymers Formed by
 O--H&#x00B7;&#x00B7;&#x00B7;Anion Hydrogen Bonds
;
_journal_issue 3
_journal_name_full 'Crystal Growth &amp; Design'
_journal_page_first 1540
_journal_paper_doi 10.1021/acs.cgd.5b00062
_journal_volume 15
_journal_year 2015
_chemical_absolute_configuration ad
_chemical_compound_source synthesized
_chemical_formula_moiety 'C18 H14 O6, C16 H36 N, 0.5(C3 H6 O), Cl'
_chemical_formula_sum 'C35.5 H53 Cl N O6.5'
_chemical_formula_weight 633.24
_space_group_IT_number 4
_space_group_name_Hall 'P 2yb'
_space_group_name_H-M_alt 'P 1 21 1'
_symmetry_cell_setting monoclinic
_symmetry_space_group_name_Hall 'P 2yb'
_symmetry_space_group_name_H-M 'P 1 21 1'
_atom_sites_solution_hydrogens difmap
_atom_sites_solution_primary other
_cell_angle_alpha 90
_cell_angle_beta 105.615(3)
_cell_angle_gamma 90
_cell_formula_units_Z 4
_cell_length_a 13.443(2)
_cell_length_b 19.383(3)
_cell_length_c 13.671(2)
_cell_measurement_reflns_used 9824
_cell_measurement_temperature 90
_cell_measurement_theta_max 27.55
_cell_measurement_theta_min 2.61
_cell_volume 3430.7(9)
_computing_cell_refinement 'Apex2, (Bruker, 2007)'
_computing_data_collection 'Apex2, (Bruker, 2007)'
_computing_data_reduction 'Apex2, (Bruker, 2007)'
_computing_publication_material 'CRYSTALS (Betteridge et al., 2003)'
_computing_structure_refinement 'CRYSTALS (Betteridge et al., 2003)'
_computing_structure_solution 'Superflip (Palatinus & Chapuis, 2007)'
_diffrn_ambient_temperature 90
_diffrn_measured_fraction_theta_full 0.998
_diffrn_measured_fraction_theta_max 0.998
_diffrn_measurement_device Serial
_diffrn_measurement_device_type 'Bruker Apex Duo'
_diffrn_measurement_method \w/2\q
_diffrn_radiation_monochromator graphite
_diffrn_radiation_type 'Mo K\a'
_diffrn_radiation_wavelength 0.71073
_diffrn_reflns_av_R_equivalents 0.026
_diffrn_reflns_limit_h_max 12
_diffrn_reflns_limit_h_min -17
_diffrn_reflns_limit_k_max 18
_diffrn_reflns_limit_k_min -25
_diffrn_reflns_limit_l_max 17
_diffrn_reflns_limit_l_min -17
_diffrn_reflns_number 42457
_diffrn_reflns_theta_full 27.562
_diffrn_reflns_theta_max 27.562
_diffrn_reflns_theta_min 1.547
_diffrn_standards_decay_% 0
_diffrn_standards_interval_count 0
_diffrn_standards_interval_time 0
_diffrn_standards_number 0
_exptl_absorpt_coefficient_mu 0.157
_exptl_absorpt_correction_T_max 1.00
_exptl_absorpt_correction_T_min 0.91
_exptl_absorpt_correction_type multi-scan
_exptl_absorpt_process_details 'Apex2, (Bruker, 2007)'
_exptl_crystal_colour yellow
_exptl_crystal_density_diffrn 1.226
_exptl_crystal_density_method 'not measured'
_exptl_crystal_description block
_exptl_crystal_F_000 1368
_exptl_crystal_size_max 0.46
_exptl_crystal_size_mid 0.31
_exptl_crystal_size_min 0.24
_refine_diff_density_max 0.39
_refine_diff_density_min -0.30
_refine_ls_abs_structure_details 'Flack (1983), 5947 Friedel-pairs'
_refine_ls_abs_structure_Flack -0.05(3)
_refine_ls_extinction_method None
_refine_ls_goodness_of_fit_ref 0.9377
_refine_ls_hydrogen_treatment constr
_refine_ls_matrix_type full
_refine_ls_number_parameters 793
_refine_ls_number_reflns 14036
_refine_ls_number_restraints 1
_refine_ls_R_factor_all 0.0342
_refine_ls_R_factor_gt 0.0327
_refine_ls_shift/su_max 0.0009829
_refine_ls_shift/su_mean 0.0000485
_refine_ls_structure_factor_coef Fsqd
_refine_ls_weighting_details
;
 Method, part 1, Chebychev polynomial, (Watkin, 1994, Prince, 1982) 
 [weight] = 1.0/[A~0~*T~0~(x)+A~1~*T~1~(x) ... +A~n-1~]*T~n-1~(x)] 
 where A~i~ are the Chebychev coefficients listed below and x= Fcalc/Fmax 
 Method = Robust Weighting (Prince, 1982) 
 W = [weight] * [1-(deltaF/6*sigmaF)^2^]^2^ 
 A~i~ are: 
 1.56 1.98 0.510 
;
_refine_ls_weighting_scheme calc
_refine_ls_wR_factor_all 0.0794
_refine_ls_wR_factor_gt 0.0787
_refine_ls_wR_factor_ref 0.0794
_reflns_limit_h_max 16
_reflns_limit_h_min -17
_reflns_limit_k_max 18
_reflns_limit_k_min -25
_reflns_limit_l_max 17
_reflns_limit_l_min 0
_reflns_number_gt 13640
_reflns_number_total 14105
_reflns_threshold_expression I>2.0\s(I)
_oxford_diffrn_Wilson_B_factor 1.58
_oxford_diffrn_Wilson_scale 89.87
_oxford_refine_ls_r_factor_ref 0.0342
_oxford_refine_ls_scale 0.104124(14)
_oxford_reflns_number_all 14039
_oxford_reflns_threshold_expression_ref I>-3.0\s(I)
_cod_data_source_file cg5b00062_si_002.cif
_cod_data_source_block 3Cl
_cod_depositor_comments
;
The following automatic conversions were performed:

data item '_atom_sites_solution_primary' value 'Other' was changed to
'other' in accordance with the
/home/saulius/struct/COD-crude-data/automatic-downloads/DataCite-retrospective/ACS/depositions/lib/dictionaries/cif_core.dic
dictionary named 'cif_core.dic' version 2.4.2 last updated on
2011-04-26.

Automatic conversion script
Id: cif_fix_values 6909 2019-04-08 15:41:33Z antanas 

2020-08-14
Z value and formula fixed to values more according to usual
chemical conventions.                 miguel
;
_cod_original_formula_sum 'C71 H106 Cl2 N2 O13'
_cod_original_formula_weight 1266.48
_cod_original_formula_moiety '2(C18 H14 O6), 2(C16 H36 N), C3 H6 O, 2(Cl)'
_cod_original_formula_units_Z 2
_cod_original_cell_volume 3430.6(9)
_cod_original_sg_symbol_Hall 'P 2yb '
_cod_original_sg_symbol_H-M 'P 21 '
_cod_database_code 4516263

loop_
_symmetry_equiv_pos_as_xyz
x,y,z
-x,y+1/2,-z

loop_
_atom_site_label
_atom_site_type_symbol
_atom_site_fract_x
_atom_site_fract_y
_atom_site_fract_z
_atom_site_U_iso_or_equiv
_atom_site_occupancy
_atom_site_adp_type
_atom_site_refinement_flags_posn
C52 C 0.49419(12) 0.50000(9) 0.73727(12) 0.0195 1.0000 Uani .
C53 C 0.59366(13) 0.48238(10) 0.71053(14) 0.0263 1.0000 Uani .
C54 C 0.56745(16) 0.45546(13) 0.60152(16) 0.0361 1.0000 Uani .
C55 C 0.66084(18) 0.43731(14) 0.56788(18) 0.0419 1.0000 Uani .
C56 C 0.57762(11) 0.59066(9) 0.86430(12) 0.0183 1.0000 Uani .
C57 C 0.53896(12) 0.65273(9) 0.79720(12) 0.0210 1.0000 Uani .
C58 C 0.62325(13) 0.70807(10) 0.81384(13) 0.0248 1.0000 Uani .
C59 C 0.70293(14) 0.69312(12) 0.75611(14) 0.0317 1.0000 Uani .
C60 C 0.39752(11) 0.54764(9) 0.84759(12) 0.0190 1.0000 Uani .
C61 C 0.38694(12) 0.58264(10) 0.94410(12) 0.0222 1.0000 Uani .
C62 C 0.27653(13) 0.61073(11) 0.92321(13) 0.0276 1.0000 Uani .
C63 C 0.25703(15) 0.64530(12) 1.01622(15) 0.0335 1.0000 Uani .
C64 C 0.55444(12) 0.47585(9) 0.92578(12) 0.0198 1.0000 Uani .
C65 C 0.50354(12) 0.40527(9) 0.91479(13) 0.0204 1.0000 Uani .
C66 C 0.55114(15) 0.36262(10) 1.00993(14) 0.0276 1.0000 Uani .
C67 C 0.51061(17) 0.28897(11) 0.99999(17) 0.0366 1.0000 Uani .
C72 C 0.04130(12) 0.70578(10) 0.24895(12) 0.0205 1.0000 Uani .
C73 C 0.14649(13) 0.71099(10) 0.22611(13) 0.0231 1.0000 Uani .
C74 C 0.21100(14) 0.77554(11) 0.26161(15) 0.0292 1.0000 Uani .
C75 C 0.29723(14) 0.78245(11) 0.20840(16) 0.0294 1.0000 Uani .
C76 C 0.08594(12) 0.60910(9) 0.37593(12) 0.0197 1.0000 Uani .
C77 C 0.02922(12) 0.55176(10) 0.30814(13) 0.0236 1.0000 Uani .
C78 C 0.08414(12) 0.48317(9) 0.34148(13) 0.0225 1.0000 Uani .
C79 C 0.02623(15) 0.42196(11) 0.28269(15) 0.0308 1.0000 Uani .
C80 C -0.07527(11) 0.67887(10) 0.35403(12) 0.0208 1.0000 Uani .
C81 C -0.09606(13) 0.65298(11) 0.45109(13) 0.0266 1.0000 Uani .
C82 C -0.21186(14) 0.64698(13) 0.43805(15) 0.0340 1.0000 Uani .
C83 C -0.2365(2) 0.62432(17) 0.5337(2) 0.0569 1.0000 Uani .
C84 C 0.09844(12) 0.72791(10) 0.43855(12) 0.0218 1.0000 Uani .
C85 C 0.06210(13) 0.80240(10) 0.43130(13) 0.0247 1.0000 Uani .
C86 C 0.13252(15) 0.84618(10) 0.51455(14) 0.0282 1.0000 Uani .
C87 C 0.10208(16) 0.92248(11) 0.50237(15) 0.0335 1.0000 Uani .
C1 C 0.10344(11) 0.41581(8) 0.76777(11) 0.0154 1.0000 Uani .
C2 C 0.08750(11) 0.48478(8) 0.73747(11) 0.0135 1.0000 Uani .
C3 C 0.14068(11) 0.51088(8) 0.67042(10) 0.0128 1.0000 Uani .
C4 C 0.20581(11) 0.47039(8) 0.63231(10) 0.0133 1.0000 Uani .
C5 C 0.22179(11) 0.40123(8) 0.66236(11) 0.0131 1.0000 Uani .
C6 C 0.17128(11) 0.37505(8) 0.73134(11) 0.0147 1.0000 Uani .
C7 C 0.28889(11) 0.35751(8) 0.61743(11) 0.0147 1.0000 Uani .
C8 C 0.28351(12) 0.36510(9) 0.51407(11) 0.0178 1.0000 Uani .
C9 C 0.35018(12) 0.32958(9) 0.47070(11) 0.0182 1.0000 Uani .
C10 C 0.42575(11) 0.28536(8) 0.52858(11) 0.0142 1.0000 Uani .
C11 C 0.42733(11) 0.27425(8) 0.63014(11) 0.0149 1.0000 Uani .
C12 C 0.35968(11) 0.30979(8) 0.67387(11) 0.0146 1.0000 Uani .
C13 C 0.50456(11) 0.25542(8) 0.48236(11) 0.0148 1.0000 Uani .
C14 C 0.53403(11) 0.29421(8) 0.40878(11) 0.0155 1.0000 Uani .
C15 C 0.60736(11) 0.26877(8) 0.36347(11) 0.0153 1.0000 Uani .
C16 C 0.65358(11) 0.20527(8) 0.39201(11) 0.0134 1.0000 Uani .
C17 C 0.62397(11) 0.16599(8) 0.46476(11) 0.0134 1.0000 Uani .
C18 C 0.55020(11) 0.19097(8) 0.51068(11) 0.0140 1.0000 Uani .
C21 C 1.11119(11) 0.82591(8) -0.07909(11) 0.0147 1.0000 Uani .
C22 C 1.12853(11) 0.79250(8) -0.16324(11) 0.0149 1.0000 Uani .
C23 C 1.07101(11) 0.73478(8) -0.20317(11) 0.0135 1.0000 Uani .
C24 C 0.99862(11) 0.70815(8) -0.15804(11) 0.0142 1.0000 Uani .
C25 C 0.98342(11) 0.73955(8) -0.07124(11) 0.0129 1.0000 Uani .
C26 C 1.03820(11) 0.79932(8) -0.03307(11) 0.0136 1.0000 Uani .
C27 C 0.91343(11) 0.70602(8) -0.01780(10) 0.0127 1.0000 Uani .
C28 C 0.90603(11) 0.63411(8) -0.01772(11) 0.0153 1.0000 Uani .
C29 C 0.84235(11) 0.60076(8) 0.03177(11) 0.0153 1.0000 Uani .
C30 C 0.78377(11) 0.63807(8) 0.08423(10) 0.0122 1.0000 Uani .
C31 C 0.79071(10) 0.70982(8) 0.08398(10) 0.0121 1.0000 Uani .
C32 C 0.85417(10) 0.74373(8) 0.03368(10) 0.0126 1.0000 Uani .
C33 C 0.71764(10) 0.60051(8) 0.13841(10) 0.0122 1.0000 Uani .
C34 C 0.74180(11) 0.53263(8) 0.17010(11) 0.0133 1.0000 Uani .
C35 C 0.67889(11) 0.49689(8) 0.21774(11) 0.0146 1.0000 Uani .
C36 C 0.59063(11) 0.52656(9) 0.23585(11) 0.0158 1.0000 Uani .
C37 C 0.56715(11) 0.59479(8) 0.20507(11) 0.0147 1.0000 Uani .
C38 C 0.63017(11) 0.63092(8) 0.15670(11) 0.0140 1.0000 Uani .
Cl2 Cl 0.33771(3) 0.546959(15) 0.31134(3) 0.0223 1.0000 Uani .
O2 O 0.02575(9) 0.53106(6) 0.76965(9) 0.0186 1.0000 Uani .
O3 O 0.12872(8) 0.57883(6) 0.64051(8) 0.0153 1.0000 Uani .
O1 O 0.05431(9) 0.38467(6) 0.83117(9) 0.0218 1.0000 Uani .
O17 O 0.66914(8) 0.10230(6) 0.48314(8) 0.0171 1.0000 Uani .
O16 O 0.72503(8) 0.18289(6) 0.34298(8) 0.0160 1.0000 Uani .
O15 O 0.63032(9) 0.30741(6) 0.28844(9) 0.0203 1.0000 Uani .
O23 O 1.08456(9) 0.70333(6) -0.28910(8) 0.0172 1.0000 Uani .
O22 O 1.20170(9) 0.81422(6) -0.21050(9) 0.0189 1.0000 Uani .
O21 O 1.16852(9) 0.88372(6) -0.04782(9) 0.0203 1.0000 Uani .
O35 O 0.70608(9) 0.43076(6) 0.24837(9) 0.0194 1.0000 Uani .
O36 O 0.53689(9) 0.48451(6) 0.28396(10) 0.0238 1.0000 Uani .
O37 O 0.48403(9) 0.62975(6) 0.21971(10) 0.0223 1.0000 Uani .
O201 O 0.28591(14) 0.43878(10) -0.00103(14) 0.0515 1.0000 Uani .
C203 C 0.23702(18) 0.43474(12) 0.06146(16) 0.0369 1.0000 Uani .
C202 C 0.14277(17) 0.47739(13) 0.05473(17) 0.0400 1.0000 Uani .
C204 C 0.2678(3) 0.38724(13) 0.1507(2) 0.0559 1.0000 Uani .
N51 N 0.50633(10) 0.52816(7) 0.84374(10) 0.0162 1.0000 Uani .
N71 N 0.03846(10) 0.68094(8) 0.35435(10) 0.0185 1.0000 Uani .
H521 H 0.4533 0.5336 0.6883 0.0259 1.0000 Uiso R
H522 H 0.4556 0.4576 0.7351 0.0237 1.0000 Uiso R
H532 H 0.6371 0.5226 0.7155 0.0327 1.0000 Uiso R
H531 H 0.6333 0.4488 0.7575 0.0318 1.0000 Uiso R
H542 H 0.5291 0.4877 0.5476 0.0398 1.0000 Uiso R
H541 H 0.5257 0.4130 0.5983 0.0445 1.0000 Uiso R
H551 H 0.6413 0.4257 0.4949 0.0672 1.0000 Uiso R
H553 H 0.7133 0.4752 0.5847 0.0680 1.0000 Uiso R
H552 H 0.6920 0.3964 0.6096 0.0680 1.0000 Uiso R
H561 H 0.5859 0.6020 0.9342 0.0224 1.0000 Uiso R
H562 H 0.6438 0.5736 0.8575 0.0239 1.0000 Uiso R
H572 H 0.4765 0.6724 0.8119 0.0256 1.0000 Uiso R
H571 H 0.5229 0.6388 0.7259 0.0263 1.0000 Uiso R
H581 H 0.6568 0.7127 0.8857 0.0299 1.0000 Uiso R
H582 H 0.5858 0.7512 0.7868 0.0298 1.0000 Uiso R
H592 H 0.7555 0.7289 0.7696 0.0481 1.0000 Uiso R
H591 H 0.7360 0.6482 0.7746 0.0464 1.0000 Uiso R
H593 H 0.6697 0.6934 0.6823 0.0484 1.0000 Uiso R
H602 H 0.3717 0.5781 0.7901 0.0231 1.0000 Uiso R
H601 H 0.3551 0.5044 0.8345 0.0240 1.0000 Uiso R
H612 H 0.4348 0.6217 0.9630 0.0282 1.0000 Uiso R
H611 H 0.4013 0.5498 1.0002 0.0275 1.0000 Uiso R
H621 H 0.2654 0.6423 0.8681 0.0361 1.0000 Uiso R
H622 H 0.2271 0.5736 0.9010 0.0350 1.0000 Uiso R
H632 H 0.1864 0.6622 1.0022 0.0526 1.0000 Uiso R
H631 H 0.3067 0.6827 1.0392 0.0529 1.0000 Uiso R
H633 H 0.2678 0.6111 1.0707 0.0515 1.0000 Uiso R
H642 H 0.5524 0.4950 0.9902 0.0237 1.0000 Uiso R
H641 H 0.6241 0.4716 0.9241 0.0243 1.0000 Uiso R
H651 H 0.4298 0.4097 0.9054 0.0254 1.0000 Uiso R
H652 H 0.5137 0.3815 0.8564 0.0250 1.0000 Uiso R
H662 H 0.5385 0.3844 1.0692 0.0342 1.0000 Uiso R
H661 H 0.6248 0.3607 1.0200 0.0321 1.0000 Uiso R
H673 H 0.5462 0.2636 1.0599 0.0558 1.0000 Uiso R
H672 H 0.4378 0.2892 0.9962 0.0548 1.0000 Uiso R
H671 H 0.5217 0.2658 0.9406 0.0550 1.0000 Uiso R
H722 H 0.0103 0.7510 0.2388 0.0272 1.0000 Uiso R
H721 H -0.0010 0.6734 0.2004 0.0254 1.0000 Uiso R
H731 H 0.1870 0.6701 0.2518 0.0288 1.0000 Uiso R
H732 H 0.1289 0.7123 0.1496 0.0285 1.0000 Uiso R
H742 H 0.2433 0.7746 0.3338 0.0354 1.0000 Uiso R
H741 H 0.1671 0.8169 0.2472 0.0356 1.0000 Uiso R
H751 H 0.3396 0.8217 0.2343 0.0464 1.0000 Uiso R
H753 H 0.3424 0.7417 0.2187 0.0460 1.0000 Uiso R
H752 H 0.2687 0.7863 0.1353 0.0456 1.0000 Uiso R
H761 H 0.0888 0.5997 0.4454 0.0229 1.0000 Uiso R
H762 H 0.1544 0.6137 0.3690 0.0243 1.0000 Uiso R
H772 H -0.0427 0.5487 0.3140 0.0294 1.0000 Uiso R
H771 H 0.0278 0.5606 0.2381 0.0290 1.0000 Uiso R
H782 H 0.0886 0.4786 0.4131 0.0261 1.0000 Uiso R
H781 H 0.1551 0.4838 0.3334 0.0278 1.0000 Uiso R
H791 H 0.0613 0.3784 0.3061 0.0468 1.0000 Uiso R
H792 H -0.0430 0.4202 0.2917 0.0463 1.0000 Uiso R
H793 H 0.0213 0.4290 0.2112 0.0464 1.0000 Uiso R
H802 H -0.0997 0.7268 0.3427 0.0251 1.0000 Uiso R
H801 H -0.1122 0.6492 0.2974 0.0255 1.0000 Uiso R
H811 H -0.0675 0.6853 0.5079 0.0337 1.0000 Uiso R
H812 H -0.0626 0.6079 0.4679 0.0347 1.0000 Uiso R
H822 H -0.2416 0.6919 0.4203 0.0439 1.0000 Uiso R
H821 H -0.2425 0.6172 0.3825 0.0431 1.0000 Uiso R
H833 H -0.3096 0.6204 0.5214 0.0896 1.0000 Uiso R
H832 H -0.2094 0.6604 0.5849 0.0909 1.0000 Uiso R
H831 H -0.2048 0.5805 0.5595 0.0903 1.0000 Uiso R
H842 H 0.0941 0.7099 0.5038 0.0270 1.0000 Uiso R
H841 H 0.1695 0.7266 0.4347 0.0266 1.0000 Uiso R
H851 H -0.0101 0.8055 0.4373 0.0314 1.0000 Uiso R
H852 H 0.0639 0.8222 0.3666 0.0312 1.0000 Uiso R
H862 H 0.1271 0.8298 0.5812 0.0363 1.0000 Uiso R
H861 H 0.2025 0.8442 0.5065 0.0350 1.0000 Uiso R
H871 H 0.1452 0.9493 0.5564 0.0506 1.0000 Uiso R
H873 H 0.0276 0.9290 0.5007 0.0511 1.0000 Uiso R
H872 H 0.1123 0.9408 0.4405 0.0514 1.0000 Uiso R
H41 H 0.2384 0.4887 0.5866 0.0182 1.0000 Uiso R
H61 H 0.1827 0.3292 0.7535 0.0200 1.0000 Uiso R
H81 H 0.2333 0.3945 0.4729 0.0231 1.0000 Uiso R
H91 H 0.3455 0.3354 0.4026 0.0235 1.0000 Uiso R
H111 H 0.4754 0.2457 0.6707 0.0190 1.0000 Uiso R
H121 H 0.3636 0.3027 0.7442 0.0172 1.0000 Uiso R
H141 H 0.5074 0.3393 0.3894 0.0214 1.0000 Uiso R
H181 H 0.5319 0.1638 0.5588 0.0175 1.0000 Uiso R
H241 H 0.9642 0.6684 -0.1865 0.0178 1.0000 Uiso R
H261 H 1.0271 0.8202 0.0248 0.0173 1.0000 Uiso R
H281 H 0.9448 0.6084 -0.0504 0.0197 1.0000 Uiso R
H291 H 0.8361 0.5513 0.0266 0.0203 1.0000 Uiso R
H311 H 0.7523 0.7368 0.1180 0.0164 1.0000 Uiso R
H321 H 0.8595 0.7923 0.0365 0.0171 1.0000 Uiso R
H341 H 0.8007 0.5104 0.1600 0.0170 1.0000 Uiso R
H381 H 0.6109 0.6768 0.1352 0.0177 1.0000 Uiso R
H2021 H 0.1549 0.5039 0.1169 0.0613 1.0000 Uiso R
H2022 H 0.1314 0.5072 -0.0050 0.0615 1.0000 Uiso R
H2023 H 0.0849 0.4477 0.0517 0.0629 1.0000 Uiso R
H2041 H 0.2111 0.3561 0.1499 0.0884 1.0000 Uiso R
H2043 H 0.2833 0.4136 0.2124 0.0877 1.0000 Uiso R
H2042 H 0.3269 0.3612 0.1454 0.0884 1.0000 Uiso R
H151 H 0.6798 0.2899 0.2748 0.0500 1.0000 Uiso R
H11 H 0.0055 0.4121 0.8384 0.0500 1.0000 Uiso R
H231 H 1.1436 0.7175 -0.2929 0.0500 1.0000 Uiso R
H351 H 0.6633 0.4167 0.2675 0.0500 1.0000 Uiso R
H31 H 0.0887 0.5983 0.6702 0.0500 1.0000 Uiso R
H171 H 0.6642 0.0865 0.5359 0.0500 1.0000 Uiso R
H221 H 1.2230 0.8594 -0.1894 0.0500 1.0000 Uiso R
H211 H 1.1514 0.9058 0.0016 0.0500 1.0000 Uiso R
H361 H 0.4845 0.4977 0.2895 0.0500 1.0000 Uiso R
H21 H -0.0156 0.5133 0.7950 0.0500 1.0000 Uiso R
H371 H 0.4403 0.6016 0.2292 0.0500 1.0000 Uiso R
H161 H 0.7525 0.1431 0.3689 0.0500 1.0000 Uiso R
Cl1 Cl 0.86675(3) 0.460222(15) 0.86231(3) 0.0191 1.0000 Uani .

loop_
_atom_site_aniso_label
_atom_site_aniso_U_11
_atom_site_aniso_U_22
_atom_site_aniso_U_33
_atom_site_aniso_U_23
_atom_site_aniso_U_13
_atom_site_aniso_U_12
C52 0.0198(7) 0.0213(9) 0.0160(7) -0.0057(6) 0.0025(5) -0.0037(6)
C53 0.0244(8) 0.0288(10) 0.0278(8) -0.0071(7) 0.0103(7) -0.0021(7)
C54 0.0363(10) 0.0417(13) 0.0345(10) -0.0171(9) 0.0166(8) -0.0127(9)
C55 0.0415(12) 0.0462(14) 0.0422(11) -0.0080(10) 0.0185(10) -0.0020(10)
C56 0.0156(7) 0.0191(8) 0.0177(7) -0.0022(6) 0.0002(5) -0.0024(6)
C57 0.0199(7) 0.0194(9) 0.0203(7) -0.0015(6) -0.0008(6) 0.0000(6)
C58 0.0247(8) 0.0218(9) 0.0241(8) 0.0019(7) 0.0000(6) -0.0041(7)
C59 0.0251(8) 0.0387(12) 0.0294(9) 0.0079(8) 0.0041(7) -0.0040(8)
C60 0.0133(6) 0.0232(9) 0.0189(7) -0.0029(6) 0.0015(5) 0.0003(6)
C61 0.0186(7) 0.0263(9) 0.0205(7) -0.0031(7) 0.0034(6) 0.0009(6)
C62 0.0219(8) 0.0375(11) 0.0230(8) -0.0005(7) 0.0054(6) 0.0063(7)
C63 0.0300(9) 0.0416(12) 0.0298(9) -0.0043(8) 0.0097(7) 0.0093(8)
C64 0.0173(7) 0.0202(9) 0.0193(7) 0.0001(6) 0.0005(6) -0.0016(6)
C65 0.0180(7) 0.0188(9) 0.0231(7) -0.0018(6) 0.0032(6) -0.0040(6)
C66 0.0296(9) 0.0236(10) 0.0267(8) 0.0039(7) 0.0026(7) -0.0056(7)
C67 0.0412(11) 0.0248(11) 0.0409(10) 0.0074(8) 0.0059(9) -0.0077(8)
C72 0.0199(7) 0.0239(9) 0.0173(7) 0.0043(6) 0.0045(6) 0.0023(6)
C73 0.0223(8) 0.0230(9) 0.0245(8) 0.0028(7) 0.0072(6) 0.0038(6)
C74 0.0273(8) 0.0290(11) 0.0324(9) -0.0025(8) 0.0101(7) -0.0021(7)
C75 0.0231(8) 0.0284(11) 0.0384(10) -0.0010(8) 0.0112(7) -0.0034(7)
C76 0.0165(7) 0.0237(9) 0.0180(7) 0.0051(6) 0.0033(5) 0.0052(6)
C77 0.0200(7) 0.0266(10) 0.0217(7) 0.0004(7) 0.0013(6) 0.0043(7)
C78 0.0181(7) 0.0239(9) 0.0247(8) 0.0040(7) 0.0047(6) -0.0001(6)
C79 0.0304(9) 0.0290(11) 0.0325(9) -0.0006(8) 0.0074(7) -0.0037(8)
C80 0.0139(6) 0.0278(10) 0.0198(7) 0.0034(6) 0.0027(5) 0.0055(6)
C81 0.0221(8) 0.0384(11) 0.0214(8) 0.0036(7) 0.0092(6) 0.0045(7)
C82 0.0218(8) 0.0466(13) 0.0355(10) 0.0044(9) 0.0111(7) 0.0037(8)
C83 0.0493(14) 0.070(2) 0.0669(16) 0.0152(15) 0.0417(13) 0.0069(13)
C84 0.0189(7) 0.0273(9) 0.0165(7) 0.0002(6) 0.0003(6) 0.0021(6)
C85 0.0226(8) 0.0293(10) 0.0195(7) 0.0009(7) 0.0011(6) 0.0076(7)
C86 0.0310(9) 0.0274(10) 0.0230(8) -0.0012(7) 0.0018(7) 0.0045(7)
C87 0.0341(10) 0.0313(11) 0.0318(9) -0.0005(8) 0.0033(8) 0.0069(8)
C1 0.0175(7) 0.0142(8) 0.0164(6) 0.0006(6) 0.0080(5) -0.0016(6)
C2 0.0147(6) 0.0115(7) 0.0155(6) -0.0028(5) 0.0057(5) -0.0001(5)
C3 0.0143(6) 0.0099(7) 0.0137(6) -0.0009(5) 0.0030(5) -0.0010(5)
C4 0.0134(6) 0.0159(8) 0.0120(6) -0.0002(5) 0.0059(5) -0.0019(5)
C5 0.0133(6) 0.0130(7) 0.0130(6) -0.0022(5) 0.0036(5) 0.0013(5)
C6 0.0171(6) 0.0108(7) 0.0173(6) 0.0012(5) 0.0064(5) 0.0016(5)
C7 0.0133(6) 0.0151(8) 0.0166(7) -0.0026(6) 0.0058(5) -0.0002(5)
C8 0.0185(7) 0.0172(8) 0.0173(7) 0.0009(6) 0.0042(6) 0.0062(6)
C9 0.0204(7) 0.0223(9) 0.0129(6) 0.0006(6) 0.0065(5) 0.0048(6)
C10 0.0148(6) 0.0124(7) 0.0162(6) -0.0025(5) 0.0055(5) 0.0006(5)
C11 0.0130(6) 0.0141(8) 0.0179(7) 0.0007(6) 0.0049(5) 0.0017(5)
C12 0.0162(6) 0.0140(7) 0.0147(6) -0.0001(5) 0.0060(5) -0.0007(5)
C13 0.0138(6) 0.0164(8) 0.0152(6) -0.0034(5) 0.0057(5) 0.0005(5)
C14 0.0156(6) 0.0129(7) 0.0189(7) -0.0001(6) 0.0059(5) 0.0016(5)
C15 0.0157(6) 0.0150(8) 0.0162(6) -0.0001(6) 0.0062(5) -0.0027(6)
C16 0.0106(6) 0.0153(8) 0.0152(6) -0.0038(5) 0.0051(5) -0.0004(5)
C17 0.0128(6) 0.0134(7) 0.0134(6) -0.0014(5) 0.0023(5) 0.0005(5)
C18 0.0135(6) 0.0163(8) 0.0130(6) -0.0009(5) 0.0050(5) -0.0005(5)
C21 0.0152(6) 0.0130(8) 0.0177(7) 0.0004(5) 0.0073(5) -0.0014(5)
C22 0.0149(6) 0.0148(8) 0.0181(7) 0.0012(6) 0.0100(5) -0.0005(5)
C23 0.0165(6) 0.0124(7) 0.0138(6) 0.0006(5) 0.0077(5) 0.0030(5)
C24 0.0155(6) 0.0112(7) 0.0166(6) -0.0015(5) 0.0058(5) -0.0031(5)
C25 0.0122(6) 0.0130(7) 0.0143(6) 0.0024(5) 0.0051(5) 0.0007(5)
C26 0.0148(6) 0.0137(8) 0.0141(6) -0.0013(5) 0.0067(5) 0.0003(5)
C27 0.0126(6) 0.0142(7) 0.0121(6) 0.0016(5) 0.0047(5) -0.0013(5)
C28 0.0169(7) 0.0143(8) 0.0166(6) -0.0012(6) 0.0080(5) -0.0003(5)
C29 0.0179(6) 0.0122(7) 0.0175(7) -0.0006(5) 0.0078(5) -0.0011(5)
C30 0.0119(6) 0.0131(7) 0.0115(6) 0.0009(5) 0.0031(5) -0.0013(5)
C31 0.0112(6) 0.0135(7) 0.0122(6) -0.0013(5) 0.0040(5) 0.0015(5)
C32 0.0134(6) 0.0098(7) 0.0136(6) 0.0010(5) 0.0020(5) -0.0007(5)
C33 0.0121(6) 0.0137(7) 0.0113(6) -0.0011(5) 0.0044(5) -0.0027(5)
C34 0.0115(6) 0.0138(7) 0.0158(6) 0.0000(5) 0.0056(5) 0.0012(5)
C35 0.0158(6) 0.0115(8) 0.0173(6) -0.0007(5) 0.0057(5) 0.0009(5)
C36 0.0146(6) 0.0169(8) 0.0185(7) 0.0009(6) 0.0088(5) -0.0026(6)
C37 0.0120(6) 0.0146(8) 0.0189(7) -0.0028(6) 0.0066(5) 0.0010(5)
C38 0.0148(6) 0.0127(7) 0.0152(6) 0.0019(5) 0.0051(5) 0.0015(5)
Cl2 0.01899(16) 0.0251(2) 0.02760(18) -0.00824(16) 0.01463(14) -0.00563(15)
O2 0.0229(5) 0.0127(6) 0.0265(6) 0.0002(4) 0.0173(5) 0.0023(4)
O3 0.0210(5) 0.0088(5) 0.0197(5) 0.0010(4) 0.0115(4) 0.0016(4)
O1 0.0282(6) 0.0140(6) 0.0302(6) 0.0073(5) 0.0202(5) 0.0044(5)
O17 0.0192(5) 0.0147(6) 0.0199(5) 0.0031(4) 0.0099(4) 0.0047(4)
O16 0.0153(5) 0.0164(6) 0.0191(5) 0.0012(4) 0.0097(4) 0.0032(4)
O15 0.0221(5) 0.0171(6) 0.0268(6) 0.0057(5) 0.0158(5) 0.0043(4)
O23 0.0208(5) 0.0160(6) 0.0193(5) -0.0042(4) 0.0129(4) -0.0034(4)
O22 0.0230(5) 0.0150(6) 0.0250(6) -0.0039(4) 0.0175(4) -0.0046(4)
O21 0.0235(6) 0.0171(6) 0.0257(6) -0.0077(5) 0.0158(5) -0.0089(4)
O35 0.0232(5) 0.0121(6) 0.0288(6) 0.0057(5) 0.0169(5) 0.0023(4)
O36 0.0236(6) 0.0165(6) 0.0394(7) 0.0076(5) 0.0222(5) 0.0021(5)
O37 0.0174(5) 0.0181(6) 0.0365(6) 0.0029(5) 0.0159(5) 0.0028(4)
O201 0.0514(10) 0.0517(11) 0.0597(11) -0.0036(9) 0.0295(9) -0.0024(8)
C203 0.0437(11) 0.0300(11) 0.0372(10) -0.0090(9) 0.0113(9) -0.0127(9)
C202 0.0368(10) 0.0511(15) 0.0338(10) -0.0042(9) 0.0122(8) -0.0100(10)
C204 0.089(2) 0.0278(13) 0.0468(13) -0.0044(10) 0.0119(14) 0.0023(13)
N51 0.0138(5) 0.0173(7) 0.0166(6) -0.0032(5) 0.0024(5) -0.0004(5)
N71 0.0138(6) 0.0236(8) 0.0168(6) 0.0034(5) 0.0020(5) 0.0040(5)
Cl1 0.01984(16) 0.01810(19) 0.02325(17) 0.00161(14) 0.01246(13) -0.00001(14)

loop_
_atom_type_symbol
_atom_type_scat_dispersion_real
_atom_type_scat_dispersion_imag
_atom_type_scat_Cromer_Mann_a1
_atom_type_scat_Cromer_Mann_b1
_atom_type_scat_Cromer_Mann_a2
_atom_type_scat_Cromer_Mann_b2
_atom_type_scat_Cromer_Mann_a3
_atom_type_scat_Cromer_Mann_b3
_atom_type_scat_Cromer_Mann_a4
_atom_type_scat_Cromer_Mann_b4
_atom_type_scat_Cromer_Mann_c
_atom_type_scat_source
C 0.0033 0.0016 2.3100 20.8439 1.0200 10.2075 1.5886 0.5687 0.8650 51.6512 0.2156 'International Tables Vol C 4.2.6.8 and 6.1.1.4'
H 0.0000 0.0000 0.4930 10.5109 0.3229 26.1257 0.1402 3.1424 0.0408 57.7998 0.0030 'International Tables Vol C 4.2.6.8 and 6.1.1.4'
N 0.0061 0.0033 12.2126 0.0057 3.1322 9.8933 2.0125 28.9975 1.1663 0.5826 -11.5290 'International Tables Vol C 4.2.6.8 and 6.1.1.4'
O 0.0106 0.0060 3.0485 13.2771 2.2868 5.7011 1.5463 0.3239 0.8670 32.9089 0.2508 'International Tables Vol C 4.2.6.8 and 6.1.1.4'
Cl 0.1484 0.1585 11.4604 0.0104 7.1964 1.1662 6.2556 18.5194 1.6455 47.7784 -9.5574 'International Tables Vol C 4.2.6.8 and 6.1.1.4'

loop_
_geom_angle_atom_site_label_1
_geom_angle_atom_site_label_2
_geom_angle_atom_site_label_3
_geom_angle
_geom_angle_publ_flag
C53 C52 N51 115.89(13) yes
C53 C52 H521 110.6 no
N51 C52 H521 107.9 no
C53 C52 H522 107.6 no
N51 C52 H522 104.6 no
H521 C52 H522 110.1 no
C52 C53 C54 108.97(14) yes
C52 C53 H532 110.9 no
C54 C53 H532 108.7 no
C52 C53 H531 110.8 no
C54 C53 H531 111.0 no
H532 C53 H531 106.4 no
C53 C54 C55 112.91(17) yes
C53 C54 H542 116.4 no
C55 C54 H542 103.3 no
C53 C54 H541 107.8 no
C55 C54 H541 107.7 no
H542 C54 H541 108.3 no
C54 C55 H551 110.4 no
C54 C55 H553 110.8 no
H551 C55 H553 112.2 no
C54 C55 H552 105.6 no
H551 C55 H552 110.7 no
H553 C55 H552 106.8 no
C57 C56 N51 115.03(12) yes
C57 C56 H561 110.5 no
N51 C56 H561 105.4 no
C57 C56 H562 112.6 no
N51 C56 H562 104.9 no
H561 C56 H562 107.9 no
C56 C57 C58 110.25(13) yes
C56 C57 H572 110.7 no
C58 C57 H572 109.5 no
C56 C57 H571 109.4 no
C58 C57 H571 107.2 no
H572 C57 H571 109.7 no
C57 C58 C59 112.70(16) yes
C57 C58 H581 109.9 no
C59 C58 H581 110.1 no
C57 C58 H582 104.7 no
C59 C58 H582 108.9 no
H581 C58 H582 110.5 no
C58 C59 H592 110.1 no
C58 C59 H591 111.7 no
H592 C59 H591 109.2 no
C58 C59 H593 110.0 no
H592 C59 H593 107.2 no
H591 C59 H593 108.5 no
C61 C60 N51 117.00(12) yes
C61 C60 H602 109.5 no
N51 C60 H602 105.0 no
C61 C60 H601 110.3 no
N51 C60 H601 106.9 no
H602 C60 H601 107.6 no
C60 C61 C62 107.94(13) yes
C60 C61 H612 111.3 no
C62 C61 H612 107.9 no
C60 C61 H611 110.2 no
C62 C61 H611 110.8 no
H612 C61 H611 108.6 no
C61 C62 C63 112.13(14) yes
C61 C62 H621 108.3 no
C63 C62 H621 110.7 no
C61 C62 H622 109.9 no
C63 C62 H622 109.3 no
H621 C62 H622 106.3 no
C62 C63 H632 111.2 no
C62 C63 H631 109.8 no
H632 C63 H631 111.0 no
C62 C63 H633 108.3 no
H632 C63 H633 108.3 no
H631 C63 H633 108.1 no
C65 C64 N51 115.89(12) yes
C65 C64 H642 108.3 no
N51 C64 H642 107.9 no
C65 C64 H641 110.0 no
N51 C64 H641 105.5 no
H642 C64 H641 109.1 no
C64 C65 C66 109.19(13) yes
C64 C65 H651 110.6 no
C66 C65 H651 109.9 no
C64 C65 H652 110.6 no
C66 C65 H652 109.1 no
H651 C65 H652 107.5 no
C65 C66 C67 111.94(15) yes
C65 C66 H662 110.4 no
C67 C66 H662 110.2 no
C65 C66 H661 108.7 no
C67 C66 H661 107.8 no
H662 C66 H661 107.6 no
C66 C67 H673 108.6 no
C66 C67 H672 109.5 no
H673 C67 H672 108.2 no
C66 C67 H671 112.0 no
H673 C67 H671 108.7 no
H672 C67 H671 109.7 no
C73 C72 N71 118.13(13) yes
C73 C72 H722 107.4 no
N71 C72 H722 107.6 no
C73 C72 H721 107.8 no
N71 C72 H721 106.3 no
H722 C72 H721 109.6 no
C72 C73 C74 117.80(15) yes
C72 C73 H731 109.3 no
C74 C73 H731 109.8 no
C72 C73 H732 104.0 no
C74 C73 H732 105.3 no
H731 C73 H732 110.3 no
C73 C74 C75 111.03(16) yes
C73 C74 H742 111.8 no
C75 C74 H742 107.3 no
C73 C74 H741 110.2 no
C75 C74 H741 108.9 no
H742 C74 H741 107.6 no
C74 C75 H751 110.1 no
C74 C75 H753 112.3 no
H751 C75 H753 107.6 no
C74 C75 H752 110.8 no
H751 C75 H752 110.5 no
H753 C75 H752 105.4 no
C77 C76 N71 115.81(13) yes
C77 C76 H761 110.3 no
N71 C76 H761 105.5 no
C77 C76 H762 110.4 no
N71 C76 H762 105.0 no
H761 C76 H762 109.5 no
C76 C77 C78 109.41(13) yes
C76 C77 H772 109.6 no
C78 C77 H772 109.0 no
C76 C77 H771 110.4 no
C78 C77 H771 109.1 no
H772 C77 H771 109.3 no
C77 C78 C79 112.48(14) yes
C77 C78 H782 105.9 no
C79 C78 H782 110.3 no
C77 C78 H781 111.0 no
C79 C78 H781 108.8 no
H782 C78 H781 108.4 no
C78 C79 H791 111.5 no
C78 C79 H792 109.4 no
H791 C79 H792 108.8 no
C78 C79 H793 108.0 no
H791 C79 H793 110.3 no
H792 C79 H793 108.9 no
C81 C80 N71 115.27(13) yes
C81 C80 H802 108.6 no
N71 C80 H802 105.5 no
C81 C80 H801 108.8 no
N71 C80 H801 108.0 no
H802 C80 H801 110.6 no
C80 C81 C82 110.30(14) yes
C80 C81 H811 110.7 no
C82 C81 H811 108.0 no
C80 C81 H812 108.7 no
C82 C81 H812 110.4 no
H811 C81 H812 108.8 no
C81 C82 C83 112.31(18) yes
C81 C82 H822 107.6 no
C83 C82 H822 108.1 no
C81 C82 H821 110.4 no
C83 C82 H821 111.6 no
H822 C82 H821 106.5 no
C82 C83 H833 109.2 no
C82 C83 H832 106.6 no
H833 C83 H832 110.4 no
C82 C83 H831 113.1 no
H833 C83 H831 109.0 no
H832 C83 H831 108.6 no
C85 C84 N71 115.14(13) yes
C85 C84 H842 107.6 no
N71 C84 H842 109.2 no
C85 C84 H841 109.0 no
N71 C84 H841 105.8 no
H842 C84 H841 110.1 no
C84 C85 C86 110.84(14) yes
C84 C85 H851 110.8 no
C86 C85 H851 109.1 no
C84 C85 H852 110.4 no
C86 C85 H852 107.3 no
H851 C85 H852 108.3 no
C85 C86 C87 111.21(15) yes
C85 C86 H862 109.0 no
C87 C86 H862 109.1 no
C85 C86 H861 108.5 no
C87 C86 H861 105.2 no
H862 C86 H861 113.9 no
C86 C87 H871 110.5 no
C86 C87 H873 111.1 no
H871 C87 H873 110.0 no
C86 C87 H872 110.8 no
H871 C87 H872 106.1 no
H873 C87 H872 108.2 no
C2 C1 C6 119.87(14) yes
C2 C1 O1 123.32(13) yes
C6 C1 O1 116.80(14) yes
C1 C2 C3 118.34(13) yes
C1 C2 O2 125.96(13) yes
C3 C2 O2 115.67(14) yes
C2 C3 C4 122.01(14) yes
C2 C3 O3 120.08(13) yes
C4 C3 O3 117.91(13) yes
C3 C4 C5 119.78(13) yes
C3 C4 H41 120.1 no
C5 C4 H41 120.1 no
C4 C5 C6 118.76(13) yes
C4 C5 C7 119.12(13) yes
C6 C5 C7 122.09(14) yes
C5 C6 C1 121.20(14) yes
C5 C6 H61 119.7 no
C1 C6 H61 119.1 no
C5 C7 C8 118.96(14) yes
C5 C7 C12 123.17(13) yes
C8 C7 C12 117.86(14) yes
C7 C8 C9 121.04(14) yes
C7 C8 H81 119.8 no
C9 C8 H81 119.1 no
C8 C9 C10 121.17(14) yes
C8 C9 H91 119.7 no
C10 C9 H91 119.1 no
C9 C10 C11 118.02(14) yes
C9 C10 C13 119.31(14) yes
C11 C10 C13 122.57(13) yes
C10 C11 C12 120.72(14) yes
C10 C11 H111 120.9 no
C12 C11 H111 118.3 no
C7 C12 C11 120.93(14) yes
C7 C12 H121 119.6 no
C11 C12 H121 119.4 no
C10 C13 C14 117.91(14) yes
C10 C13 C18 122.63(14) yes
C14 C13 C18 119.46(13) yes
C13 C14 C15 120.24(14) yes
C13 C14 H141 122.3 no
C15 C14 H141 117.4 no
C14 C15 C16 120.52(14) yes
C14 C15 O15 118.03(14) yes
C16 C15 O15 121.42(13) yes
C15 C16 C17 119.58(13) yes
C15 C16 O16 117.38(13) yes
C17 C16 O16 123.00(14) yes
C16 C17 C18 120.38(14) yes
C16 C17 O17 115.22(13) yes
C18 C17 O17 124.35(14) yes
C13 C18 C17 119.80(14) yes
C13 C18 H181 121.6 no
C17 C18 H181 118.6 no
C22 C21 C26 119.58(14) yes
C22 C21 O21 115.80(13) yes
C26 C21 O21 124.62(14) yes
C21 C22 C23 120.05(13) yes
C21 C22 O22 122.92(14) yes
C23 C22 O22 117.03(13) yes
C22 C23 C24 120.66(13) yes
C22 C23 O23 120.34(13) yes
C24 C23 O23 119.00(14) yes
C23 C24 C25 119.82(14) yes
C23 C24 H241 116.9 no
C25 C24 H241 123.2 no
C24 C25 C26 119.73(13) yes
C24 C25 C27 118.92(13) yes
C26 C25 C27 121.25(13) yes
C21 C26 C25 120.06(13) yes
C21 C26 H261 120.8 no
C25 C26 H261 119.1 no
C25 C27 C28 119.40(13) yes
C25 C27 C32 122.61(14) yes
C28 C27 C32 117.99(13) yes
C27 C28 C29 121.28(14) yes
C27 C28 H281 119.3 no
C29 C28 H281 119.4 no
C28 C29 C30 121.03(15) yes
C28 C29 H291 118.8 no
C30 C29 H291 120.1 no
C29 C30 C31 117.82(13) yes
C29 C30 C33 119.66(14) yes
C31 C30 C33 122.52(13) yes
C30 C31 C32 121.41(13) yes
C30 C31 H311 120.5 no
C32 C31 H311 118.1 no
C27 C32 C31 120.47(14) yes
C27 C32 H321 119.5 no
C31 C32 H321 119.9 no
C30 C33 C34 119.62(13) yes
C30 C33 C38 121.75(14) yes
C34 C33 C38 118.62(13) yes
C33 C34 C35 119.80(13) yes
C33 C34 H341 121.2 no
C35 C34 H341 119.0 no
C34 C35 C36 122.15(14) yes
C34 C35 O35 117.80(13) yes
C36 C35 O35 120.05(14) yes
C35 C36 C37 117.98(13) yes
C35 C36 O36 114.99(14) yes
C37 C36 O36 127.02(14) yes
C36 C37 C38 120.04(13) yes
C36 C37 O37 123.52(14) yes
C38 C37 O37 116.43(14) yes
C33 C38 C37 121.39(15) yes
C33 C38 H381 120.8 no
C37 C38 H381 117.8 no
C2 O2 H21 113.9 no
C3 O3 H31 108.9 no
C1 O1 H11 108.1 no
C17 O17 H171 111.6 no
C16 O16 H161 110.4 no
C15 O15 H151 107.9 no
C23 O23 H231 104.3 no
C22 O22 H221 109.7 no
C21 O21 H211 113.4 no
C35 O35 H351 106.3 no
C36 O36 H361 117.6 no
C37 O37 H371 109.6 no
O201 C203 C202 122.2(2) yes
O201 C203 C204 122.1(2) yes
C202 C203 C204 115.7(2) yes
C203 C202 H2021 107.4 no
C203 C202 H2022 108.5 no
H2021 C202 H2022 111.8 no
C203 C202 H2023 109.5 no
H2021 C202 H2023 107.4 no
H2022 C202 H2023 112.1 no
C203 C204 H2041 109.3 no
C203 C204 H2043 109.6 no
H2041 C204 H2043 109.1 no
C203 C204 H2042 108.3 no
H2041 C204 H2042 109.7 no
H2043 C204 H2042 110.9 no
C60 N51 C56 111.00(12) yes
C60 N51 C52 105.35(11) yes
C56 N51 C52 111.22(12) yes
C60 N51 C64 111.16(12) yes
C56 N51 C64 105.82(11) yes
C52 N51 C64 112.40(13) yes
C72 N71 C80 106.51(11) yes
C72 N71 C76 110.73(13) yes
C80 N71 C76 110.03(13) yes
C72 N71 C84 112.50(13) yes
C80 N71 C84 110.17(12) yes
C76 N71 C84 106.94(12) yes

loop_
_geom_bond_atom_site_label_1
_geom_bond_atom_site_label_2
_geom_bond_distance
_geom_bond_publ_flag
C52 C53 1.517(2) yes
C52 N51 1.5216(19) yes
C52 H521 0.988 no
C52 H522 0.969 no
C53 C54 1.528(2) yes
C53 H532 0.965 no
C53 H531 0.968 no
C54 C55 1.491(3) yes
C54 H542 0.998 no
C54 H541 0.990 no
C55 H551 0.986 no
C55 H553 1.001 no
C55 H552 1.001 no
C56 C57 1.517(2) yes
C56 N51 1.523(2) yes
C56 H561 0.957 no
C56 H562 0.977 no
C57 C58 1.532(2) yes
C57 H572 0.992 no
C57 H571 0.978 no
C58 C59 1.520(3) yes
C58 H581 0.968 no
C58 H582 0.994 no
C59 H592 0.972 no
C59 H591 0.980 no
C59 H593 0.988 no
C60 C61 1.524(2) yes
C60 N51 1.5252(19) yes
C60 H602 0.970 no
C60 H601 1.003 no
C61 C62 1.534(2) yes
C61 H612 0.982 no
C61 H611 0.976 no
C62 C63 1.521(3) yes
C62 H621 0.950 no
C62 H622 0.972 no
C63 H632 0.973 no
C63 H631 0.978 no
C63 H633 0.978 no
C64 C65 1.519(2) yes
C64 N51 1.521(2) yes
C64 H642 0.962 no
C64 H641 0.946 no
C65 C66 1.528(2) yes
C65 H651 0.969 no
C65 H652 0.963 no
C66 C67 1.521(3) yes
C66 H662 0.968 no
C66 H661 0.963 no
C67 H673 0.965 no
C67 H672 0.966 no
C67 H671 0.973 no
C72 C73 1.531(2) yes
C72 N71 1.529(2) yes
C72 H722 0.964 no
C72 H721 0.977 no
C73 C74 1.525(3) yes
C73 H731 0.973 no
C73 H732 1.009 no
C74 C75 1.531(3) yes
C74 H742 0.965 no
C74 H741 0.983 no
C75 H751 0.959 no
C75 H753 0.983 no
C75 H752 0.972 no
C76 C77 1.515(2) yes
C76 N71 1.527(2) yes
C76 H761 0.957 no
C76 H762 0.954 no
C77 C78 1.529(2) yes
C77 H772 0.993 no
C77 H771 0.968 no
C78 C79 1.524(3) yes
C78 H782 0.969 no
C78 H781 0.990 no
C79 H791 0.977 no
C79 H792 0.971 no
C79 H793 0.972 no
C80 C81 1.513(2) yes
C80 N71 1.5281(19) yes
C80 H802 0.983 no
C80 H801 0.984 no
C81 C82 1.523(2) yes
C81 H811 0.991 no
C81 H812 0.981 no
C82 C83 1.499(3) yes
C82 H822 0.962 no
C82 H821 0.954 no
C83 H833 0.953 no
C83 H832 0.987 no
C83 H831 0.972 no
C84 C85 1.519(3) yes
C84 N71 1.518(2) yes
C84 H842 0.975 no
C84 H841 0.972 no
C85 C86 1.527(2) yes
C85 H851 0.997 no
C85 H852 0.971 no
C86 C87 1.532(3) yes
C86 H862 0.986 no
C86 H861 0.977 no
C87 H871 0.959 no
C87 H873 1.003 no
C87 H872 0.961 no
C1 C2 1.399(2) yes
C1 C6 1.396(2) yes
C1 O1 1.3638(18) yes
C2 C3 1.400(2) yes
C2 O2 1.3725(18) yes
C3 C4 1.378(2) yes
C3 O3 1.3757(19) yes
C4 C5 1.402(2) yes
C4 H41 0.925 no
C5 C6 1.397(2) yes
C5 C7 1.486(2) yes
C6 H61 0.938 no
C7 C8 1.403(2) yes
C7 C12 1.400(2) yes
C8 C9 1.384(2) yes
C8 H81 0.945 no
C9 C10 1.400(2) yes
C9 H91 0.923 no
C10 C11 1.399(2) yes
C10 C13 1.490(2) yes
C11 C12 1.397(2) yes
C11 H111 0.915 no
C12 H121 0.958 no
C13 C14 1.396(2) yes
C13 C18 1.400(2) yes
C14 C15 1.388(2) yes
C14 H141 0.955 no
C15 C16 1.387(2) yes
C15 O15 1.3706(18) yes
C16 C17 1.393(2) yes
C16 O16 1.3808(17) yes
C17 C18 1.395(2) yes
C17 O17 1.3689(19) yes
C18 H181 0.927 no
C21 C22 1.393(2) yes
C21 C26 1.399(2) yes
C21 O21 1.3621(19) yes
C22 C23 1.386(2) yes
C22 O22 1.3799(17) yes
C23 C24 1.385(2) yes
C23 O23 1.3783(17) yes
C24 C25 1.397(2) yes
C24 H241 0.928 no
C25 C26 1.396(2) yes
C25 C27 1.4869(19) yes
C26 H261 0.936 no
C27 C28 1.398(2) yes
C27 C32 1.402(2) yes
C28 C29 1.386(2) yes
C28 H281 0.919 no
C29 C30 1.401(2) yes
C29 H291 0.963 no
C30 C31 1.394(2) yes
C30 C33 1.4911(19) yes
C31 C32 1.396(2) yes
C31 H311 0.942 no
C32 H321 0.945 no
C33 C34 1.396(2) yes
C33 C38 1.397(2) yes
C34 C35 1.384(2) yes
C34 H341 0.944 no
C35 C36 1.399(2) yes
C35 O35 1.3673(19) yes
C36 C37 1.398(2) yes
C36 O36 1.3692(18) yes
C37 C38 1.395(2) yes
C37 O37 1.3667(18) yes
C38 H381 0.950 no
O2 H21 0.807 no
O3 H31 0.846 no
O1 H11 0.871 no
O17 H171 0.802 no
O16 H161 0.886 no
O15 H151 0.812 no
O23 H231 0.854 no
O22 H221 0.942 no
O21 H211 0.881 no
O35 H351 0.744 no
O36 H361 0.771 no
O37 H371 0.837 no
O201 C203 1.212(3) yes
C203 C202 1.495(3) yes
C203 C204 1.496(3) yes
C202 H2021 0.968 no
C202 H2022 0.977 no
C202 H2023 0.960 no
C204 H2041 0.970 no
C204 H2043 0.959 no
C204 H2042 0.961 no

loop_
_geom_hbond_atom_site_label_D
_geom_hbond_atom_site_label_H
_geom_hbond_atom_site_label_A
_geom_hbond_site_symmetry_A
_geom_hbond_angle_DHA
_geom_hbond_distance_DH
_geom_hbond_distance_HA
_geom_hbond_distance_DA
_geom_hbond_publ_flag
C32 H321 O1 2_656 137.17(4) 0.945 2.586 3.342(2) yes
O15 H151 O22 2_745 140.71(5) 0.812 2.070 2.747(2) yes
O23 H231 O16 2_755 140.24(4) 0.854 2.166 2.875(2) yes
O35 H351 O15 . 126.81(4) 0.744 2.200 2.712(2) yes
O35 H351 O36 . 120.52(4) 0.744 2.206 2.663(2) yes
O3 H31 O23 1_456 128.41(4) 0.846 2.114 2.722(2) yes
O22 H221 O35 2_755 131.93(5) 0.942 1.971 2.693(2) yes
O16 H161 O3 2_646 138.50(4) 0.886 2.057 2.783(2) yes
